data_4505738
loop_
_publ_author_name
'Jagadish, Bhumasamudram'
'Carducci, Michael D.'
'Bosshard, Christian'
'G\"unter, Peter'
'Margolis, Jason I.'
'Williams, Lawrence J.'
'Mash, Eugene A.'

_publ_section_title
;
 Organic Crystal Engineering with Piperazine-2,5-diones. 4. Crystal
 Packing of Piperazinediones Derived from
 2-Amino-7-cyano-4-methoxyindan-2-carboxylic Acid
;
_journal_issue 5
_journal_name_full 'Crystal Growth &amp; Design'
_journal_page_first 811
_journal_paper_doi 10.1021/cg0340751
_journal_volume 3
_journal_year 2003
_chemical_formula_moiety '(C24 H20 N4 O4) (C2 H6 O S)3'
_chemical_formula_sum 'C30 H38 N4 O7 S3'
_chemical_formula_weight 662.82
_chemical_name_systematic
; 
 cyclo-bis(4-cyano-7-methoxy-2-aminoindan-2-carboxylic acid) 
;
_space_group_IT_number 5
_symmetry_cell_setting monoclinic
_symmetry_space_group_name_Hall 'C 2y'
_symmetry_space_group_name_H-M 'C 1 2 1'
_atom_sites_solution_hydrogens geom
_atom_sites_solution_primary direct
_atom_sites_solution_secondary difmap
_audit_creation_method SHELXL-97
_cell_angle_alpha 90.00
_cell_angle_beta 130.402(2)
_cell_angle_gamma 90.00
_cell_formula_units_Z 2
_cell_length_a 16.526(2)
_cell_length_b 10.3837(14)
_cell_length_c 12.3259(17)
_cell_measurement_reflns_used 5487
_cell_measurement_temperature 200(2)
_cell_measurement_theta_max 30.03
_cell_measurement_theta_min 2.05
_cell_volume 1610.7(4)
_computing_cell_refinement 'Bruker SMART'
_computing_data_collection 'Bruker SMART'
_computing_data_reduction 'Bruker SHELXTL'
_computing_molecular_graphics 'Bruker SHELXTL'
_computing_publication_material 'Bruker SHELXTL'
_computing_structure_refinement 'SHELXL-97 (Sheldrick, 1997)'
_computing_structure_solution 'SHELXS-97 (Sheldrick, 1990)'
_diffrn_ambient_temperature 200(2)
_diffrn_measured_fraction_theta_full 0.979
_diffrn_measured_fraction_theta_max 0.979
_diffrn_measurement_device_type 'CCD area detector'
_diffrn_measurement_method 'phi and omega scans'
_diffrn_radiation_monochromator graphite
_diffrn_radiation_source 'fine-focus sealed tube'
_diffrn_radiation_type MoK\a
_diffrn_radiation_wavelength 0.71073
_diffrn_reflns_av_R_equivalents 0.0173
_diffrn_reflns_av_sigmaI/netI 0.0324
_diffrn_reflns_limit_h_max 23
_diffrn_reflns_limit_h_min -23
_diffrn_reflns_limit_k_max 14
_diffrn_reflns_limit_k_min -14
_diffrn_reflns_limit_l_max 17
_diffrn_reflns_limit_l_min -17
_diffrn_reflns_number 8701
_diffrn_reflns_theta_full 30.03
_diffrn_reflns_theta_max 30.03
_diffrn_reflns_theta_min 2.54
_diffrn_standards_decay_% 0.0
_diffrn_standards_interval_count 0
_diffrn_standards_interval_time 0
_diffrn_standards_number 0
_exptl_absorpt_coefficient_mu 0.282
_exptl_absorpt_correction_T_max 0.962263
_exptl_absorpt_correction_T_min 0.837819
_exptl_absorpt_correction_type empirical
_exptl_absorpt_process_details SADABS
_exptl_crystal_colour colorless
_exptl_crystal_density_diffrn 1.367
_exptl_crystal_density_method 'not measured'
_exptl_crystal_description 'irregular block'
_exptl_crystal_F_000 700
_exptl_crystal_size_max 0.340
_exptl_crystal_size_mid 0.255
_exptl_crystal_size_min 0.170
_refine_diff_density_max 0.366
_refine_diff_density_min -0.197
_refine_diff_density_rms 0.043
_refine_ls_abs_structure_details 'Flack H D (1983), Acta Cryst. A39, 876-881'
_refine_ls_abs_structure_Flack 0.10(6)
_refine_ls_extinction_method none
_refine_ls_goodness_of_fit_ref 0.989
_refine_ls_hydrogen_treatment mixed
_refine_ls_matrix_type full
_refine_ls_number_parameters 242
_refine_ls_number_reflns 4393
_refine_ls_number_restraints 1
_refine_ls_restrained_S_all 0.989
_refine_ls_R_factor_all 0.0415
_refine_ls_R_factor_gt 0.0360
_refine_ls_shift/su_max 0.016
_refine_ls_shift/su_mean 0.001
_refine_ls_structure_factor_coef Fsqd
_refine_ls_weighting_details 'calc w=1/[\s^2^(Fo^2^)+(0.0687P)^2^+0.0000P] where P=(Fo^2^+2Fc^2^)/3'
_refine_ls_weighting_scheme calc
_refine_ls_wR_factor_gt 0.0963
_refine_ls_wR_factor_ref 0.0996
_reflns_number_gt 3916
_reflns_number_total 4393
_reflns_threshold_expression >2sigma(I)
_cod_data_source_file cg0340751si20030502_082108.cif
_cod_data_source_block bj03s
_cod_depositor_comments
;
The following automatic conversions were performed:

'_symmetry_cell_setting' value 'Monoclinic' changed to 'monoclinic'
according to /home/saulius/struct/CIF-dictionaries/cif_core.dic
dictionary named 'cif_core.dic' version 2.4.1 from 2010-06-29.

Automatic conversion script
Id: cif_fix_values 1715 2011-07-08 13:25:40Z adriana 
;
_cod_original_sg_symbol_H-M C2
_cod_database_code 4505738

loop_
_symmetry_equiv_pos_as_xyz
'x, y, z'
'-x, y, -z'
'x+1/2, y+1/2, z'
'-x+1/2, y+1/2, -z'

loop_
_atom_site_label
_atom_site_type_symbol
_atom_site_fract_x
_atom_site_fract_y
_atom_site_fract_z
_atom_site_U_iso_or_equiv
_atom_site_adp_type
_atom_site_occupancy
_atom_site_symmetry_multiplicity
_atom_site_calc_flag
_atom_site_refinement_flags
_atom_site_disorder_group
N1_1 N -0.59786(10) -0.03450(13) -0.03446(13) 0.0273(3) Uani 1 1 d . .
H1A_1 H -0.6581(16) -0.024(2) -0.052(2) 0.025(4) Uiso 1 1 d . .
O1_1 O -0.52098(9) 0.00035(14) 0.19454(12) 0.0377(3) Uani 1 1 d . .
C1_1 C -0.51290(12) -0.02446(14) 0.10471(15) 0.0265(3) Uani 1 1 d . .
C2_1 C -0.59570(11) -0.05455(14) -0.14985(15) 0.0250(3) Uani 1 1 d . .
C3_1 C -0.62378(12) -0.19765(15) -0.20378(17) 0.0287(3) Uani 1 1 d . .
H3A_1 H -0.5785(7) -0.2295(5) -0.2267(4) 0.034 Uiso 1 1 calc R .
H3B_1 H -0.6131(2) -0.2564(9) -0.1300(11) 0.034 Uiso 1 1 calc R .
C4_1 C -0.73932(12) -0.19164(16) -0.33613(16) 0.0280(3) Uani 1 1 d . .
C5_1 C -0.80896(14) -0.29404(17) -0.41598(17) 0.0342(3) Uani 1 1 d . .
O51_1 O -0.76770(12) -0.41391(12) -0.36592(15) 0.0417(3) Uani 1 1 d . .
C51_1 C -0.8388(2) -0.5224(2) -0.4333(2) 0.0526(5) Uani 1 1 d . .
H51A_1 H -0.7973(7) -0.6034(13) -0.3931(16) 0.079 Uiso 1 1 calc R .
H51B_1 H -0.8785(13) -0.5198(11) -0.5373(17) 0.079 Uiso 1 1 calc R .
H51C_1 H -0.8896(13) -0.5187(10) -0.4161(18) 0.079 Uiso 1 1 calc R .
C6_1 C -0.91309(15) -0.2678(2) -0.5384(2) 0.0438(4) Uani 1 1 d . .
H6A_1 H -0.9539(15) -0.326(2) -0.5855(17) 0.053 Uiso 1 1 calc R .
C7_1 C -0.94653(14) -0.1412(2) -0.5790(2) 0.0439(4) Uani 1 1 d . .
H7A_1 H -1.0203(19) -0.1236(5) -0.665(2) 0.053 Uiso 1 1 calc R .
C8_1 C -0.87774(13) -0.03915(19) -0.50095(17) 0.0344(3) Uani 1 1 d . .
C81_1 C -0.91045(14) 0.0958(2) -0.54301(19) 0.0395(4) Uani 1 1 d . .
N81_1 N -0.92999(15) 0.1962(2) -0.5701(2) 0.0561(5) Uani 1 1 d . .
C9_1 C -0.77279(12) -0.06606(15) -0.37773(15) 0.0272(3) Uani 1 1 d . .
C10_1 C -0.68508(12) 0.02812(15) -0.27994(15) 0.0280(3) Uani 1 1 d . .
H10A_1 H -0.7092(4) 0.0974(11) -0.2502(5) 0.034 Uiso 1 1 calc R .
H10B_1 H -0.6600(4) 0.0687(6) -0.3271(7) 0.034 Uiso 1 1 calc R .
S20_2 S -0.52710(8) 0.33066(11) -0.01506(16) 0.0535(3) Uani 0.50 1 d P .
O20A_2 O -0.5491(16) 0.2272(13) -0.030(3) 0.089(6) Uani 0.25 1 d P 1
C20A_2 C -0.5323(11) 0.4657(9) -0.1042(11) 0.115(4) Uani 0.50 1 d P 1
H20A_2 H -0.4783 0.5321 -0.0697 0.172 Uiso 0.50 1 calc PR 1
H20B_2 H -0.5893 0.5011 -0.1084 0.172 Uiso 0.50 1 calc PR 1
H20C_2 H -0.5618 0.4378 -0.1995 0.172 Uiso 0.50 1 calc PR 1
O20B_2 O -0.5633(17) 0.2509(17) -0.032(4) 0.125(9) Uani 0.25 1 d P 2
C20B_2 C -0.5370(9) 0.3976(11) -0.1480(8) 0.113(4) Uani 0.50 1 d P 2
H20D_2 H -0.4657 0.4170 -0.1137 0.170 Uiso 0.50 1 calc PR 2
H20E_2 H -0.5784 0.4774 -0.1792 0.170 Uiso 0.50 1 calc PR 2
H20F_2 H -0.5725 0.3374 -0.2281 0.170 Uiso 0.50 1 calc PR 2
S30_3 S -0.82841(3) -0.84508(4) -0.08187(5) 0.03681(11) Uani 1 1 d . .
O30_3 O -0.80367(11) -0.97073(13) -0.11702(16) 0.0435(3) Uani 1 1 d . .
C30_3 C -0.71352(18) -0.8046(2) 0.0968(2) 0.0499(5) Uani 1 1 d . .
H30B_3 H -0.7071(9) -0.8674(15) 0.1671(11) 0.075 Uiso 1 1 calc R .
H30C_3 H -0.7208(7) -0.7116(16) 0.1192(8) 0.075 Uiso 1 1 calc R .
H30D_3 H -0.6464(11) -0.8114(19) 0.1072(7) 0.075 Uiso 1 1 calc R .
C31_3 C -0.81686(17) -0.7214(2) -0.1703(2) 0.0443(4) Uani 1 1 d . .
H31A_3 H -0.8745(13) -0.7363(9) -0.2829(18) 0.066 Uiso 1 1 calc R .
H31B_3 H -0.7389(13) -0.7234(10) -0.1370(14) 0.066 Uiso 1 1 calc R .
H31C_3 H -0.8303(13) -0.6300(15) -0.1445(14) 0.066 Uiso 1 1 calc R .

loop_
_atom_site_aniso_label
_atom_site_aniso_U_11
_atom_site_aniso_U_22
_atom_site_aniso_U_33
_atom_site_aniso_U_23
_atom_site_aniso_U_13
_atom_site_aniso_U_12
N1_1 0.0214(6) 0.0294(6) 0.0238(6) -0.0016(5) 0.0114(5) 0.0006(5)
O1_1 0.0326(6) 0.0494(8) 0.0263(5) -0.0022(5) 0.0169(5) 0.0046(5)
C1_1 0.0248(7) 0.0227(6) 0.0250(7) 0.0009(5) 0.0130(6) 0.0024(5)
C2_1 0.0222(6) 0.0214(7) 0.0209(6) -0.0014(5) 0.0093(6) -0.0009(5)
C3_1 0.0270(7) 0.0220(6) 0.0287(7) -0.0028(6) 0.0144(6) -0.0015(6)
C4_1 0.0264(7) 0.0301(7) 0.0220(6) -0.0026(6) 0.0132(6) -0.0039(6)
C5_1 0.0384(9) 0.0312(8) 0.0290(7) -0.0050(6) 0.0201(7) -0.0082(7)
O51_1 0.0460(7) 0.0253(6) 0.0399(7) -0.0086(5) 0.0216(6) -0.0105(5)
C51_1 0.0675(14) 0.0357(10) 0.0418(10) -0.0079(8) 0.0297(10) -0.0228(10)
C6_1 0.0354(9) 0.0450(10) 0.0311(8) -0.0108(8) 0.0127(7) -0.0171(8)
C7_1 0.0261(8) 0.0500(11) 0.0295(9) -0.0012(8) 0.0064(8) -0.0068(8)
C8_1 0.0263(7) 0.0393(9) 0.0247(7) 0.0006(7) 0.0107(6) -0.0020(7)
C81_1 0.0205(7) 0.0523(12) 0.0238(7) 0.0003(8) 0.0045(6) 0.0002(7)
N81_1 0.0405(9) 0.0584(12) 0.0438(9) 0.0047(9) 0.0159(8) -0.0029(9)
C9_1 0.0234(7) 0.0303(7) 0.0197(6) -0.0025(5) 0.0103(6) -0.0037(6)
C10_1 0.0247(7) 0.0234(7) 0.0223(6) -0.0003(5) 0.0091(6) -0.0009(5)
S20_2 0.0403(7) 0.0427(5) 0.0755(8) 0.0021(5) 0.0366(8) -0.0027(4)
O20A_2 0.080(8) 0.012(3) 0.139(12) -0.016(4) 0.054(8) -0.001(3)
C20A_2 0.195(12) 0.064(4) 0.100(7) 0.040(5) 0.102(8) 0.030(6)
O20B_2 0.088(10) 0.058(11) 0.23(2) -0.043(12) 0.100(13) -0.052(10)
C20B_2 0.121(7) 0.135(9) 0.054(4) -0.009(5) 0.043(4) -0.047(7)
S30_3 0.03064(19) 0.0374(2) 0.0442(2) 0.00296(19) 0.02503(18) 0.00413(17)
O30_3 0.0348(6) 0.0348(7) 0.0499(8) -0.0049(6) 0.0225(6) -0.0003(5)
C30_3 0.0501(11) 0.0499(11) 0.0370(9) -0.0006(9) 0.0226(9) 0.0130(9)
C31_3 0.0456(10) 0.0371(9) 0.0470(10) 0.0049(8) 0.0286(9) 0.0011(8)

loop_
_atom_type_symbol
_atom_type_description
_atom_type_scat_dispersion_real
_atom_type_scat_dispersion_imag
_atom_type_scat_source
C C 0.0033 0.0016 'International Tables Vol C Tables 4.2.6.8 and 6.1.1.4'
H H 0.0000 0.0000 'International Tables Vol C Tables 4.2.6.8 and 6.1.1.4'
N N 0.0061 0.0033 'International Tables Vol C Tables 4.2.6.8 and 6.1.1.4'
O O 0.0106 0.0060 'International Tables Vol C Tables 4.2.6.8 and 6.1.1.4'
S S 0.1246 0.1234 'International Tables Vol C Tables 4.2.6.8 and 6.1.1.4'

loop_
_geom_angle_atom_site_label_1
_geom_angle_atom_site_label_2
_geom_angle_atom_site_label_3
_geom_angle
_geom_angle_site_symmetry_1
_geom_angle_site_symmetry_3
C1_1 N1_1 C2_1 126.15(13) . .
C1_1 N1_1 H1A_1 112.9(12) . .
C2_1 N1_1 H1A_1 120.9(12) . .
O1_1 C1_1 N1_1 122.31(14) . .
O1_1 C1_1 C2_1 120.28(13) . 2_455
N1_1 C1_1 C2_1 117.27(13) . 2_455
N1_1 C2_1 C1_1 112.37(11) . 2_455
N1_1 C2_1 C10_1 108.60(12) . .
C1_1 C2_1 C10_1 111.65(12) 2_455 .
N1_1 C2_1 C3_1 111.11(12) . .
C1_1 C2_1 C3_1 107.63(12) 2_455 .
C10_1 C2_1 C3_1 105.26(11) . .
C4_1 C3_1 C2_1 103.80(12) . .
C4_1 C3_1 H3A_1 111.0 . .
C2_1 C3_1 H3A_1 111.0 . .
C4_1 C3_1 H3B_1 111.0 . .
C2_1 C3_1 H3B_1 111.0 . .
H3A_1 C3_1 H3B_1 109.0 . .
C9_1 C4_1 C5_1 120.57(15) . .
C9_1 C4_1 C3_1 111.27(13) . .
C5_1 C4_1 C3_1 128.13(15) . .
O51_1 C5_1 C6_1 125.00(16) . .
O51_1 C5_1 C4_1 115.77(15) . .
C6_1 C5_1 C4_1 119.24(17) . .
C5_1 O51_1 C51_1 118.19(16) . .
O51_1 C51_1 H51A_1 109.5 . .
O51_1 C51_1 H51B_1 109.5 . .
H51A_1 C51_1 H51B_1 109.5 . .
O51_1 C51_1 H51C_1 109.5 . .
H51A_1 C51_1 H51C_1 109.5 . .
H51B_1 C51_1 H51C_1 109.5 . .
C7_1 C6_1 C5_1 119.92(17) . .
C7_1 C6_1 H6A_1 120.0 . .
C5_1 C6_1 H6A_1 120.0 . .
C8_1 C7_1 C6_1 121.20(17) . .
C8_1 C7_1 H7A_1 119.4 . .
C6_1 C7_1 H7A_1 119.4 . .
C7_1 C8_1 C9_1 118.68(17) . .
C7_1 C8_1 C81_1 122.35(16) . .
C9_1 C8_1 C81_1 118.97(16) . .
N81_1 C81_1 C8_1 176.9(2) . .
C4_1 C9_1 C8_1 120.40(14) . .
C4_1 C9_1 C10_1 111.86(13) . .
C8_1 C9_1 C10_1 127.73(15) . .
C9_1 C10_1 C2_1 104.26(12) . .
C9_1 C10_1 H10A_1 110.9 . .
C2_1 C10_1 H10A_1 110.9 . .
C9_1 C10_1 H10B_1 110.9 . .
C2_1 C10_1 H10B_1 110.9 . .
H10A_1 C10_1 H10B_1 108.9 . .
S20_2 S20_2 O20B_2 120.5(13) 2_455 .
S20_2 S20_2 O20A_2 104.6(10) 2_455 .
O20B_2 S20_2 O20A_2 17(2) . .
S20_2 S20_2 O20B_2 34.6(9) 2_455 2_455
O20B_2 S20_2 O20B_2 86(2) . 2_455
O20A_2 S20_2 O20B_2 70.0(10) . 2_455
S20_2 S20_2 O20A_2 47.3(7) 2_455 2_455
O20B_2 S20_2 O20A_2 73.3(10) . 2_455
O20A_2 S20_2 O20A_2 57.4(16) . 2_455
O20B_2 S20_2 O20A_2 13.0(14) 2_455 2_455
S20_2 S20_2 C20B_2 78.7(4) 2_455 .
O20B_2 S20_2 C20B_2 120(2) . .
O20A_2 S20_2 C20B_2 115.0(16) . .
O20B_2 S20_2 C20B_2 92.6(14) 2_455 .
O20A_2 S20_2 C20B_2 100.9(12) 2_455 .
S20_2 S20_2 C20B_2 77.0(4) 2_455 2_455
O20B_2 S20_2 C20B_2 115(2) . 2_455
O20A_2 S20_2 C20B_2 118.6(16) . 2_455
O20B_2 S20_2 C20B_2 94.1(15) 2_455 2_455
O20A_2 S20_2 C20B_2 97.4(12) 2_455 2_455
C20B_2 S20_2 C20B_2 125.0(7) . 2_455
S20_2 S20_2 C20A_2 74.8(5) 2_455 2_455
O20B_2 S20_2 C20A_2 141(2) . 2_455
O20A_2 S20_2 C20A_2 147.0(16) . 2_455
O20B_2 S20_2 C20A_2 104.1(12) 2_455 2_455
O20A_2 S20_2 C20A_2 112.5(10) 2_455 2_455
C20B_2 S20_2 C20A_2 97.5(6) . 2_455
C20B_2 S20_2 C20A_2 28.4(4) 2_455 2_455
S20_2 O20A_2 O20A_2 75.3(10) . 2_455
S20_2 O20A_2 S20_2 28.2(5) . 2_455
O20A_2 O20A_2 S20_2 47.2(6) 2_455 2_455
S20_2 C20A_2 H20A_2 109.5 2_455 .
S20_2 C20A_2 H20B_2 109.5 2_455 .
S20_2 C20A_2 H20C_2 109.5 2_455 .
S20_2 O20B_2 S20_2 24.9(5) . 2_455
S20_2 O20B_2 O20B_2 59.3(13) . 2_455
S20_2 O20B_2 O20B_2 34.5(8) 2_455 2_455
S20_2 C20B_2 H20D_2 109.5 . .
S20_2 C20B_2 H20E_2 109.5 . .
H20D_2 C20B_2 H20E_2 109.5 . .
S20_2 C20B_2 H20F_2 109.5 . .
H20D_2 C20B_2 H20F_2 109.5 . .
H20E_2 C20B_2 H20F_2 109.5 . .
O30_3 S30_3 C31_3 106.96(9) . .
O30_3 S30_3 C30_3 106.66(9) . .
C31_3 S30_3 C30_3 97.78(11) . .
S30_3 C30_3 H30B_3 109.5 . .
S30_3 C30_3 H30C_3 109.5 . .
H30B_3 C30_3 H30C_3 109.5 . .
S30_3 C30_3 H30D_3 109.5 . .
H30B_3 C30_3 H30D_3 109.5 . .
H30C_3 C30_3 H30D_3 109.5 . .
S30_3 C31_3 H31A_3 109.5 . .
S30_3 C31_3 H31B_3 109.5 . .
H31A_3 C31_3 H31B_3 109.5 . .
S30_3 C31_3 H31C_3 109.5 . .
H31A_3 C31_3 H31C_3 109.5 . .
H31B_3 C31_3 H31C_3 109.5 . .

loop_
_geom_bond_atom_site_label_1
_geom_bond_atom_site_label_2
_geom_bond_distance
_geom_bond_site_symmetry_2
N1_1 C1_1 1.3426(19) .
N1_1 C2_1 1.461(2) .
N1_1 H1A_1 0.88(2) .
O1_1 C1_1 1.2255(18) .
C1_1 C2_1 1.528(2) 2_455
C2_1 C1_1 1.528(2) 2_455
C2_1 C10_1 1.555(2) .
C2_1 C3_1 1.570(2) .
C3_1 C4_1 1.508(2) .
C3_1 H3A_1 1.0110 .
C3_1 H3B_1 1.0110 .
C4_1 C9_1 1.379(2) .
C4_1 C5_1 1.398(2) .
C5_1 O51_1 1.360(2) .
C5_1 C6_1 1.395(3) .
O51_1 C51_1 1.440(2) .
C51_1 H51A_1 0.9917 .
C51_1 H51B_1 0.9917 .
C51_1 H51C_1 0.9917 .
C6_1 C7_1 1.388(3) .
C6_1 H6A_1 0.8079 .
C7_1 C8_1 1.387(3) .
C7_1 H7A_1 0.9831 .
C8_1 C9_1 1.407(2) .
C8_1 C81_1 1.470(3) .
C81_1 N81_1 1.078(3) .
C9_1 C10_1 1.498(2) .
C10_1 H10A_1 0.9998 .
C10_1 H10B_1 0.9998 .
S20_2 S20_2 0.7134(19) 2_455
S20_2 O20B_2 0.962(15) .
S20_2 O20A_2 1.111(15) .
S20_2 O20B_2 1.460(15) 2_455
S20_2 O20A_2 1.463(18) 2_455
S20_2 C20B_2 1.687(8) .
S20_2 C20B_2 1.698(8) 2_455
S20_2 C20A_2 1.795(7) 2_455
O20A_2 O20A_2 1.27(4) 2_455
O20A_2 S20_2 1.463(18) 2_455
C20A_2 S20_2 1.795(7) 2_455
C20A_2 H20A_2 0.9800 .
C20A_2 H20B_2 0.9800 .
C20A_2 H20C_2 0.9800 .
O20B_2 S20_2 1.460(15) 2_455
O20B_2 O20B_2 1.69(4) 2_455
C20B_2 H20D_2 0.9800 .
C20B_2 H20E_2 0.9800 .
C20B_2 H20F_2 0.9800 .
S30_3 O30_3 1.5121(14) .
S30_3 C31_3 1.773(2) .
S30_3 C30_3 1.792(2) .
C30_3 H30B_3 1.0329 .
C30_3 H30C_3 1.0329 .
C30_3 H30D_3 1.0329 .
C31_3 H31A_3 1.0694 .
C31_3 H31B_3 1.0694 .
C31_3 H31C_3 1.0694 .

loop_
_geom_torsion_atom_site_label_1
_geom_torsion_atom_site_label_2
_geom_torsion_atom_site_label_3
_geom_torsion_atom_site_label_4
_geom_torsion
_geom_torsion_site_symmetry_1
_geom_torsion_site_symmetry_4
C2_1 N1_1 C1_1 O1_1 175.35(15) . .
C2_1 N1_1 C1_1 C2_1 -8.8(2) . 2_455
C1_1 N1_1 C2_1 C1_1 -16.88(18) . 2_455
C1_1 N1_1 C2_1 C10_1 -140.91(15) . .
C1_1 N1_1 C2_1 C3_1 103.77(17) . .
N1_1 C2_1 C3_1 C4_1 99.46(14) . .
C1_1 C2_1 C3_1 C4_1 -137.13(13) 2_455 .
C10_1 C2_1 C3_1 C4_1 -17.92(16) . .
C2_1 C3_1 C4_1 C9_1 11.51(18) . .
C2_1 C3_1 C4_1 C5_1 -170.27(15) . .
C9_1 C4_1 C5_1 O51_1 179.67(16) . .
C3_1 C4_1 C5_1 O51_1 1.6(3) . .
C9_1 C4_1 C5_1 C6_1 -0.2(3) . .
C3_1 C4_1 C5_1 C6_1 -178.26(17) . .
C6_1 C5_1 O51_1 C51_1 -7.7(3) . .
C4_1 C5_1 O51_1 C51_1 172.47(17) . .
O51_1 C5_1 C6_1 C7_1 179.8(2) . .
C4_1 C5_1 C6_1 C7_1 -0.4(3) . .
C5_1 C6_1 C7_1 C8_1 0.8(3) . .
C6_1 C7_1 C8_1 C9_1 -0.7(3) . .
C6_1 C7_1 C8_1 C81_1 178.8(2) . .
C7_1 C8_1 C81_1 N81_1 -163(5) . .
C9_1 C8_1 C81_1 N81_1 17(5) . .
C5_1 C4_1 C9_1 C8_1 0.3(2) . .
C3_1 C4_1 C9_1 C8_1 178.64(15) . .
C5_1 C4_1 C9_1 C10_1 -178.34(14) . .
C3_1 C4_1 C9_1 C10_1 0.04(19) . .
C7_1 C8_1 C9_1 C4_1 0.2(3) . .
C81_1 C8_1 C9_1 C4_1 -179.39(17) . .
C7_1 C8_1 C9_1 C10_1 178.56(17) . .
C81_1 C8_1 C9_1 C10_1 -1.0(3) . .
C4_1 C9_1 C10_1 C2_1 -11.70(17) . .
C8_1 C9_1 C10_1 C2_1 169.83(16) . .
N1_1 C2_1 C10_1 C9_1 -101.08(13) . .
C1_1 C2_1 C10_1 C9_1 134.47(13) 2_455 .
C3_1 C2_1 C10_1 C9_1 17.98(16) . .
S20_2 S20_2 O20A_2 O20A_2 3(3) 2_455 2_455
O20B_2 S20_2 O20A_2 O20A_2 -163(15) . 2_455
O20B_2 S20_2 O20A_2 O20A_2 4(3) 2_455 2_455
C20B_2 S20_2 O20A_2 O20A_2 87(3) . 2_455
C20B_2 S20_2 O20A_2 O20A_2 -80(3) 2_455 2_455
C20A_2 S20_2 O20A_2 O20A_2 -81(3) 2_455 2_455
O20B_2 S20_2 O20A_2 S20_2 -166(12) . 2_455
O20B_2 S20_2 O20A_2 S20_2 0.8(9) 2_455 2_455
O20A_2 S20_2 O20A_2 S20_2 -3(3) 2_455 2_455
C20B_2 S20_2 O20A_2 S20_2 84.1(8) . 2_455
C20B_2 S20_2 O20A_2 S20_2 -82.9(8) 2_455 2_455
C20A_2 S20_2 O20A_2 S20_2 -84.4(17) 2_455 2_455
O20A_2 S20_2 O20B_2 S20_2 16(14) . 2_455
O20B_2 S20_2 O20B_2 S20_2 3(3) 2_455 2_455
O20A_2 S20_2 O20B_2 S20_2 1.0(12) 2_455 2_455
C20B_2 S20_2 O20B_2 S20_2 94.2(17) . 2_455
C20B_2 S20_2 O20B_2 S20_2 -89.4(16) 2_455 2_455
C20A_2 S20_2 O20B_2 S20_2 -104(3) 2_455 2_455
S20_2 S20_2 O20B_2 O20B_2 -3(3) 2_455 2_455
O20A_2 S20_2 O20B_2 O20B_2 13(11) . 2_455
O20A_2 S20_2 O20B_2 O20B_2 -2(2) 2_455 2_455
C20B_2 S20_2 O20B_2 O20B_2 90.8(19) . 2_455
C20B_2 S20_2 O20B_2 O20B_2 -92.8(17) 2_455 2_455
C20A_2 S20_2 O20B_2 O20B_2 -107.8(19) 2_455 2_455
